data_4514791
loop_
_publ_author_name
'Zhang, Lumin'
'Si, Xiaojia'
'Yang, Yangyang'
'Witzel, Sina'
'Sekine, Kohei'
'Rudolph, Matthias'
'Rominger, Frank'
'Hashmi, A. Stephen K.'

_publ_section_title
;
 Reductive C--C Coupling by Desulfurizing Gold-Catalyzed Photoreactions
;
_journal_issue 7
_journal_name_full 'ACS Catalysis'
_journal_page_first 6118
_journal_paper_doi 10.1021/acscatal.9b01368
_journal_volume 9
_journal_year 2019
_chemical_formula_sum 'C25 H22 I O P'
_chemical_formula_weight 496.29
_chemical_name_common '25 in manuscript'
_space_group_crystal_system orthorhombic
_space_group_IT_number 33
_space_group_name_Hall 'P 2c -2n'
_space_group_name_H-M_alt 'P n a 21'
_symmetry_space_group_name_Hall 'P 2c -2n'
_symmetry_space_group_name_H-M 'P n a 21'
_atom_sites_solution_hydrogens geom
_audit_creation_method SHELXL-2018/3
_cell_angle_alpha 90
_cell_angle_beta 90
_cell_angle_gamma 90
_cell_formula_units_Z 8
_cell_length_a 14.0443(3)
_cell_length_b 8.9519(2)
_cell_length_c 34.5515(11)
_cell_measurement_reflns_used 35368
_cell_measurement_temperature 100(2)
_cell_measurement_theta_max 72.55
_cell_measurement_theta_min 5.09
_cell_volume 4343.92(19)
_computing_cell_refinement 'X-Area Recipe 1.33.0.0 (STOE, 2015)'
_computing_data_collection 'X-Area Pilatus3_SV 1.31.127.0 (STOE, 2016)'
_computing_data_reduction 'X-Area Integrate 1.71.0.0 (STOE, 2016)'
_computing_molecular_graphics 'Bruker SHELXTL'
_computing_publication_material 'Bruker SHELXTL'
_computing_structure_refinement 'SHELXL-2018/3 (Sheldrick, 2018)'
_computing_structure_solution 'SHELXT-2014 (Sheldrick 2014)'
_diffrn_ambient_temperature 100(2)
_diffrn_detector_area_resol_mean 5.81
_diffrn_measured_fraction_theta_full 0.962
_diffrn_measured_fraction_theta_max 0.935
_diffrn_measurement_device_type 'STOE Stadivari'
_diffrn_measurement_method 'rotation method, \w scans'
_diffrn_radiation_type CuK\a
_diffrn_radiation_wavelength 1.54178
_diffrn_reflns_av_R_equivalents 0.0382
_diffrn_reflns_av_unetI/netI 0.0551
_diffrn_reflns_Laue_measured_fraction_full 0.962
_diffrn_reflns_Laue_measured_fraction_max 0.935
_diffrn_reflns_limit_h_max 8
_diffrn_reflns_limit_h_min -16
_diffrn_reflns_limit_k_max 10
_diffrn_reflns_limit_k_min -9
_diffrn_reflns_limit_l_max 42
_diffrn_reflns_limit_l_min -32
_diffrn_reflns_number 9492
_diffrn_reflns_point_group_measured_fraction_full 0.678
_diffrn_reflns_point_group_measured_fraction_max 0.653
_diffrn_reflns_theta_full 67.679
_diffrn_reflns_theta_max 71.548
_diffrn_reflns_theta_min 5.104
_diffrn_source 'Genix3D Cu HF'
_exptl_absorpt_coefficient_mu 12.366
_exptl_absorpt_correction_T_max 2.725
_exptl_absorpt_correction_T_min 0.525
_exptl_absorpt_correction_type multi-scan
_exptl_crystal_colour colourless
_exptl_crystal_density_diffrn 1.518
_exptl_crystal_description lance
_exptl_crystal_F_000 1984
_exptl_crystal_size_max 0.196
_exptl_crystal_size_mid 0.191
_exptl_crystal_size_min 0.109
_refine_diff_density_max 0.916
_refine_diff_density_min -0.880
_refine_diff_density_rms 0.119
_refine_ls_abs_structure_details
; 
 Classical Flack method preferred over Parsons because s.u. lower. 
;
_refine_ls_abs_structure_Flack 0.025(8)
_refine_ls_extinction_method none
_refine_ls_goodness_of_fit_ref 1.033
_refine_ls_hydrogen_treatment constr
_refine_ls_matrix_type full
_refine_ls_number_parameters 507
_refine_ls_number_reflns 5518
_refine_ls_number_restraints 1
_refine_ls_restrained_S_all 1.033
_refine_ls_R_factor_all 0.0508
_refine_ls_R_factor_gt 0.0491
_refine_ls_shift/su_max 0.001
_refine_ls_shift/su_mean 0.000
_refine_ls_structure_factor_coef Fsqd
_refine_ls_weighting_details 'w=1/[\s^2^(Fo^2^)+(0.1006P)^2^+2.2499P] where P=(Fo^2^+2Fc^2^)/3'
_refine_ls_weighting_scheme calc
_refine_ls_wR_factor_gt 0.1343
_refine_ls_wR_factor_ref 0.1369
_reflns_Friedel_coverage 0.374
_reflns_Friedel_fraction_full 0.384
_reflns_Friedel_fraction_max 0.362
_reflns_number_gt 5296
_reflns_number_total 5518
_reflns_threshold_expression 'I > 2\s(I)'
_cod_data_source_file cs9b01368_si_002.cif
_cod_data_source_block lz2
_cod_database_code 4514791
_shelx_shelxl_version_number 2018/3
_shelx_space_group_comment
; 
The symmetry employed for this shelxl refinement is uniquely defined 
by the following loop, which should always be used as a source of 
symmetry information in preference to the above space-group names. 
They are only intended as comments. 
;
_shelx_estimated_absorpt_t_min 0.195
_shelx_estimated_absorpt_t_max 0.346
_exptl_absorpt_special_details 'X-Area LANA 1.70.0.0 (STOE, 2017)'

loop_
_space_group_symop_operation_xyz
'x, y, z'
'-x, -y, z+1/2'
'x+1/2, -y+1/2, z'
'-x+1/2, y+1/2, z+1/2'

loop_
_atom_site_label
_atom_site_type_symbol
_atom_site_fract_x
_atom_site_fract_y
_atom_site_fract_z
_atom_site_U_iso_or_equiv
_atom_site_adp_type
_atom_site_occupancy
_atom_site_site_symmetry_order
_atom_site_calc_flag
_atom_site_refinement_flags_posn
_atom_site_refinement_flags_adp
I1_1 I 0.49440(4) 0.95866(5) 0.73397(2) 0.04041(18) Uani 1 1 d . .
P1_1 P 0.72310(14) 0.2987(2) 0.61878(6) 0.0320(4) Uani 1 1 d . .
C11_1 C 0.8199(6) 0.4136(10) 0.6038(3) 0.0343(18) Uani 1 1 d . .
C12_1 C 0.8963(6) 0.4383(9) 0.6300(3) 0.0358(19) Uani 1 1 d . .
H12_1 H 0.894997 0.393326 0.654918 0.043 Uiso 1 1 calc R U
C13_1 C 0.9719(7) 0.5266(11) 0.6196(3) 0.040(2) Uani 1 1 d . .
H13_1 H 1.023103 0.541935 0.637068 0.048 Uiso 1 1 calc R U
C14_1 C 0.9733(6) 0.5942(10) 0.5830(3) 0.0347(17) Uani 1 1 d . .
C15_1 C 0.8976(7) 0.5737(10) 0.5574(3) 0.041(2) Uani 1 1 d . .
H15_1 H 0.898062 0.620571 0.532700 0.050 Uiso 1 1 calc R U
C16_1 C 0.8217(6) 0.4839(11) 0.5684(3) 0.0357(18) Uani 1 1 d . .
H16_1 H 0.769855 0.470663 0.551117 0.043 Uiso 1 1 calc R U
O18_1 O 1.0484(5) 0.6810(8) 0.5745(2) 0.0476(16) Uani 1 1 d . .
C18_1 C 1.0609(13) 0.7436(17) 0.5379(5) 0.085(4) Uani 1 1 d . .
H18A_1 H 1.113289 0.815768 0.538693 0.127 Uiso 1 1 calc R U
H18B_1 H 1.002191 0.794416 0.530009 0.127 Uiso 1 1 calc R U
H18C_1 H 1.075863 0.664520 0.519243 0.127 Uiso 1 1 calc R U
C21_1 C 0.6443(6) 0.2713(10) 0.5784(2) 0.0375(18) Uani 1 1 d . .
C22_1 C 0.6572(7) 0.1569(11) 0.5521(3) 0.042(2) Uani 1 1 d . .
H22_1 H 0.705636 0.084410 0.556000 0.050 Uiso 1 1 calc R U
C23_1 C 0.5982(7) 0.1490(12) 0.5196(3) 0.048(2) Uani 1 1 d . .
H23_1 H 0.606838 0.071116 0.501299 0.058 Uiso 1 1 calc R U
C24_1 C 0.5277(8) 0.2532(16) 0.5140(3) 0.056(3) Uani 1 1 d . .
H24_1 H 0.487272 0.246451 0.492057 0.067 Uiso 1 1 calc R U
C25_1 C 0.5158(8) 0.3672(17) 0.5402(3) 0.059(3) Uani 1 1 d . .
H25_1 H 0.467252 0.439485 0.536161 0.071 Uiso 1 1 calc R U
C26_1 C 0.5743(7) 0.3772(15) 0.5725(3) 0.055(3) Uani 1 1 d . .
H26_1 H 0.566161 0.456567 0.590413 0.066 Uiso 1 1 calc R U
C31_1 C 0.7706(6) 0.1234(10) 0.6361(3) 0.0349(18) Uani 1 1 d . .
C32_1 C 0.7431(7) 0.0599(10) 0.6710(3) 0.042(2) Uani 1 1 d . .
H32_1 H 0.697481 0.108027 0.687051 0.050 Uiso 1 1 calc R U
C33_1 C 0.7837(8) -0.0753(11) 0.6822(4) 0.048(2) Uani 1 1 d . .
H33_1 H 0.766353 -0.118111 0.706365 0.057 Uiso 1 1 calc R U
C34_1 C 0.8477(7) -0.1477(10) 0.6593(3) 0.043(2) Uani 1 1 d . .
H34_1 H 0.873530 -0.240746 0.667287 0.052 Uiso 1 1 calc R U
C35_1 C 0.8758(8) -0.0845(12) 0.6236(4) 0.053(3) Uani 1 1 d . .
H35_1 H 0.920999 -0.133789 0.607679 0.063 Uiso 1 1 calc R U
C36_1 C 0.8359(8) 0.0517(11) 0.6122(4) 0.043(2) Uani 1 1 d . .
H36_1 H 0.853470 0.095214 0.588114 0.052 Uiso 1 1 calc R U
C41_1 C 0.6546(6) 0.3886(10) 0.6553(3) 0.0326(17) Uani 1 1 d . .
C42_1 C 0.6749(8) 0.5335(13) 0.6669(3) 0.048(2) Uani 1 1 d . .
H42_1 H 0.729997 0.582382 0.657225 0.057 Uiso 1 1 calc R U
C43_1 C 0.6151(7) 0.6078(12) 0.6926(3) 0.050(2) Uani 1 1 d . .
H43_1 H 0.628159 0.708286 0.699706 0.060 Uiso 1 1 calc R U
C44_1 C 0.5367(7) 0.5352(10) 0.7077(3) 0.041(2) Uani 1 1 d . .
H44_1 H 0.495812 0.586590 0.725087 0.049 Uiso 1 1 calc R U
C45_1 C 0.5170(6) 0.3890(11) 0.6979(3) 0.0391(19) Uani 1 1 d . .
H45_1 H 0.464320 0.338776 0.709290 0.047 Uiso 1 1 calc R U
C46_1 C 0.5749(6) 0.3157(9) 0.6713(2) 0.0333(17) Uani 1 1 d . .
H46_1 H 0.560578 0.215941 0.663918 0.040 Uiso 1 1 calc R U
I1_2 I 0.82115(4) 0.93727(6) 0.48296(2) 0.04431(19) Uani 1 1 d . .
P1_2 P 0.58107(15) 0.6498(2) 0.36793(6) 0.0347(4) Uani 1 1 d . .
C11_2 C 0.4800(7) 0.5497(10) 0.3517(3) 0.039(2) Uani 1 1 d . .
C12_2 C 0.3983(8) 0.5433(11) 0.3750(3) 0.046(2) Uani 1 1 d . .
H12_2 H 0.398260 0.593796 0.399150 0.055 Uiso 1 1 calc R U
C13_2 C 0.3178(7) 0.4656(13) 0.3637(3) 0.045(2) Uani 1 1 d . .
H13_2 H 0.262438 0.465878 0.379508 0.055 Uiso 1 1 calc R U
C14_2 C 0.3186(6) 0.3858(11) 0.3285(3) 0.040(2) Uani 1 1 d . .
C15_2 C 0.3993(6) 0.3856(10) 0.3052(3) 0.0400(19) Uani 1 1 d . .
H15_2 H 0.400595 0.329687 0.281882 0.048 Uiso 1 1 calc R U
C16_2 C 0.4791(7) 0.4697(10) 0.3169(3) 0.0369(19) Uani 1 1 d . .
H16_2 H 0.533742 0.472107 0.300669 0.044 Uiso 1 1 calc R U
O18_2 O 0.2365(5) 0.3135(9) 0.3202(2) 0.0488(16) Uani 1 1 d . .
C18_2 C 0.2304(7) 0.2446(12) 0.2821(3) 0.048(2) Uani 1 1 d . .
H18A_2 H 0.165632 0.207487 0.277804 0.073 Uiso 1 1 calc R U
H18B_2 H 0.275485 0.161183 0.280550 0.073 Uiso 1 1 calc R U
H18C_2 H 0.246143 0.318730 0.262195 0.073 Uiso 1 1 calc R U
C21_2 C 0.5417(6) 0.8285(11) 0.3857(3) 0.0380(19) Uani 1 1 d . .
C22_2 C 0.4988(6) 0.8391(12) 0.4218(3) 0.041(2) Uani 1 1 d . .
H22_2 H 0.497578 0.754414 0.438343 0.049 Uiso 1 1 calc R U
C23_2 C 0.4578(7) 0.9713(11) 0.4338(3) 0.046(2) Uani 1 1 d . .
H23_2 H 0.429497 0.977362 0.458742 0.055 Uiso 1 1 calc R U
C24_2 C 0.4575(7) 1.0962(12) 0.4095(3) 0.045(2) Uani 1 1 d . .
H24_2 H 0.429117 1.187329 0.417610 0.054 Uiso 1 1 calc R U
C25_2 C 0.4996(7) 1.0840(14) 0.3736(4) 0.049(3) Uani 1 1 d . .
H25_2 H 0.500303 1.168318 0.356880 0.059 Uiso 1 1 calc R U
C26_2 C 0.5405(7) 0.9534(9) 0.3614(3) 0.040(2) Uani 1 1 d . .
H26_2 H 0.568031 0.947511 0.336288 0.048 Uiso 1 1 calc R U
C31_2 C 0.6356(6) 0.5473(9) 0.4066(3) 0.036(2) Uani 1 1 d . .
C32_2 C 0.6398(8) 0.3909(12) 0.4042(3) 0.045(2) Uani 1 1 d . .
H32_2 H 0.611399 0.340898 0.382836 0.054 Uiso 1 1 calc R U
C33_2 C 0.6851(7) 0.3102(12) 0.4326(3) 0.045(2) Uani 1 1 d . .
H33_2 H 0.686730 0.204249 0.431236 0.054 Uiso 1 1 calc R U
C34_2 C 0.7288(7) 0.3847(12) 0.4636(3) 0.044(2) Uani 1 1 d . .
H34_2 H 0.759977 0.328657 0.483208 0.053 Uiso 1 1 calc R U
C35_2 C 0.7270(7) 0.5355(11) 0.4658(3) 0.040(2) Uani 1 1 d . .
H35_2 H 0.757836 0.584328 0.486736 0.048 Uiso 1 1 calc R U
C36_2 C 0.6801(5) 0.6209(11) 0.4374(3) 0.0358(18) Uani 1 1 d . .
H36_2 H 0.678706 0.726790 0.439135 0.043 Uiso 1 1 calc R U
C41_2 C 0.6655(6) 0.6710(10) 0.3295(3) 0.0364(18) Uani 1 1 d . .
C42_2 C 0.7601(6) 0.6298(11) 0.3352(3) 0.0375(19) Uani 1 1 d . .
H42_2 H 0.779445 0.586048 0.358962 0.045 Uiso 1 1 calc R U
C43_2 C 0.8266(7) 0.6531(13) 0.3056(3) 0.047(2) Uani 1 1 d . .
H43_2 H 0.890467 0.620874 0.309131 0.057 Uiso 1 1 calc R U
C44_2 C 0.8013(7) 0.7213(12) 0.2719(3) 0.045(2) Uani 1 1 d . .
H44_2 H 0.847892 0.740248 0.252560 0.054 Uiso 1 1 calc R U
C45_2 C 0.7060(7) 0.7635(11) 0.2657(3) 0.042(2) Uani 1 1 d . .
H45_2 H 0.688072 0.809829 0.242056 0.051 Uiso 1 1 calc R U
C46_2 C 0.6386(7) 0.7375(11) 0.2940(3) 0.0406(19) Uani 1 1 d . .
H46_2 H 0.574060 0.764271 0.289601 0.049 Uiso 1 1 calc R U

loop_
_atom_site_aniso_label
_atom_site_aniso_U_11
_atom_site_aniso_U_22
_atom_site_aniso_U_33
_atom_site_aniso_U_23
_atom_site_aniso_U_13
_atom_site_aniso_U_12
I1_1 0.0487(3) 0.0357(3) 0.0368(3) -0.0021(3) 0.0001(3) 0.0010(2)
P1_1 0.0362(10) 0.0326(9) 0.0270(10) 0.0002(8) 0.0005(8) 0.0030(8)
C11_1 0.039(4) 0.030(4) 0.034(5) 0.000(3) 0.003(3) 0.005(3)
C12_1 0.037(4) 0.039(4) 0.031(5) 0.006(3) -0.004(4) 0.007(3)
C13_1 0.033(4) 0.045(5) 0.042(5) 0.001(4) -0.005(4) 0.006(4)
C14_1 0.034(4) 0.035(4) 0.035(5) 0.004(4) 0.004(4) 0.007(4)
C15_1 0.051(5) 0.041(4) 0.033(5) 0.007(4) 0.004(4) -0.005(4)
C16_1 0.039(4) 0.040(4) 0.029(5) 0.000(4) -0.002(3) 0.000(3)
O18_1 0.047(3) 0.043(3) 0.053(4) 0.001(3) 0.009(3) -0.003(3)
C18_1 0.107(11) 0.065(8) 0.081(11) 0.008(7) 0.026(9) -0.020(8)
C21_1 0.043(4) 0.046(5) 0.024(4) -0.002(4) 0.007(3) -0.001(4)
C22_1 0.048(5) 0.046(5) 0.031(5) -0.005(4) 0.000(4) 0.000(4)
C23_1 0.054(5) 0.056(6) 0.035(5) -0.009(4) 0.012(4) -0.011(4)
C24_1 0.047(5) 0.086(8) 0.036(5) -0.002(5) -0.005(4) -0.015(5)
C25_1 0.048(5) 0.092(9) 0.038(6) -0.004(6) -0.003(4) 0.020(6)
C26_1 0.048(5) 0.077(7) 0.039(5) -0.014(5) 0.001(4) 0.022(5)
C31_1 0.037(4) 0.033(4) 0.035(5) -0.001(3) 0.000(4) -0.001(3)
C32_1 0.043(5) 0.044(5) 0.039(5) -0.005(4) -0.003(4) 0.002(3)
C33_1 0.051(6) 0.040(5) 0.052(6) 0.006(4) -0.010(5) -0.005(4)
C34_1 0.047(5) 0.032(4) 0.050(6) 0.002(4) -0.006(4) 0.004(4)
C35_1 0.047(5) 0.041(5) 0.070(8) -0.006(5) 0.001(5) 0.009(4)
C36_1 0.051(5) 0.039(5) 0.039(6) 0.000(4) 0.004(5) 0.005(3)
C41_1 0.036(4) 0.031(4) 0.031(4) 0.004(3) 0.000(3) 0.002(3)
C42_1 0.049(6) 0.052(6) 0.041(6) -0.009(5) 0.011(4) -0.009(4)
C43_1 0.047(5) 0.042(5) 0.061(7) -0.016(5) 0.014(5) -0.010(4)
C44_1 0.044(5) 0.047(5) 0.033(5) -0.007(4) -0.001(4) 0.006(4)
C45_1 0.039(4) 0.039(5) 0.040(5) 0.002(4) 0.009(4) 0.006(3)
C46_1 0.035(4) 0.036(4) 0.029(4) 0.000(3) -0.002(3) -0.001(3)
I1_2 0.0492(3) 0.0467(3) 0.0370(3) -0.0062(3) -0.0017(3) -0.0023(2)
P1_2 0.0378(10) 0.0400(10) 0.0263(10) 0.0002(9) -0.0022(8) -0.0037(8)
C11_2 0.041(4) 0.037(5) 0.038(5) 0.001(3) -0.002(4) -0.001(3)
C12_2 0.057(6) 0.054(6) 0.027(5) -0.004(4) 0.008(4) -0.005(4)
C13_2 0.048(6) 0.058(6) 0.031(6) -0.011(5) 0.013(4) -0.013(4)
C14_2 0.044(5) 0.036(5) 0.038(5) -0.001(4) -0.004(4) -0.003(3)
C15_2 0.042(5) 0.039(5) 0.038(5) -0.001(4) -0.007(4) 0.000(4)
C16_2 0.035(4) 0.042(5) 0.034(5) 0.003(4) -0.002(4) 0.003(3)
O18_2 0.048(3) 0.061(4) 0.038(3) -0.003(3) 0.001(3) -0.017(3)
C18_2 0.046(5) 0.057(6) 0.042(6) 0.001(4) 0.001(4) -0.015(4)
C21_2 0.034(4) 0.047(5) 0.033(5) -0.004(4) -0.005(4) -0.005(4)
C22_2 0.042(5) 0.049(6) 0.033(5) 0.000(4) -0.003(3) -0.007(4)
C23_2 0.045(5) 0.051(5) 0.043(6) -0.005(4) 0.001(4) 0.000(4)
C24_2 0.046(5) 0.046(5) 0.043(6) -0.006(4) -0.001(4) -0.002(4)
C25_2 0.048(6) 0.038(5) 0.062(8) 0.004(6) -0.014(5) -0.014(4)
C26_2 0.048(5) 0.037(5) 0.034(5) 0.004(3) -0.006(4) -0.003(3)
C31_2 0.035(4) 0.046(5) 0.028(5) -0.001(3) -0.003(4) -0.008(3)
C32_2 0.058(6) 0.043(5) 0.032(5) -0.001(4) -0.006(4) -0.003(4)
C33_2 0.057(6) 0.042(5) 0.036(5) 0.005(4) -0.002(4) -0.002(4)
C34_2 0.055(5) 0.049(5) 0.028(5) 0.002(4) -0.005(4) -0.004(4)
C35_2 0.040(4) 0.058(6) 0.023(4) 0.005(4) -0.005(4) -0.001(4)
C36_2 0.037(4) 0.043(5) 0.027(4) -0.005(4) -0.003(3) 0.001(3)
C41_2 0.044(4) 0.035(4) 0.031(5) -0.001(4) -0.002(4) -0.002(3)
C42_2 0.036(4) 0.050(5) 0.027(4) 0.005(4) -0.003(3) -0.001(4)
C43_2 0.043(5) 0.060(6) 0.039(5) 0.000(5) -0.003(4) 0.001(4)
C44_2 0.044(5) 0.054(6) 0.037(5) -0.001(4) -0.001(4) -0.002(4)
C45_2 0.047(5) 0.045(5) 0.034(5) 0.012(4) 0.002(4) 0.004(4)
C46_2 0.038(4) 0.049(5) 0.034(5) 0.003(4) -0.001(3) 0.007(4)

loop_
_atom_type_symbol
_atom_type_description
_atom_type_scat_dispersion_real
_atom_type_scat_dispersion_imag
_atom_type_scat_source
C C 0.0181 0.0091 'International Tables Vol C Tables 4.2.6.8 and 6.1.1.4'
H H 0.0000 0.0000 'International Tables Vol C Tables 4.2.6.8 and 6.1.1.4'
O O 0.0492 0.0322 'International Tables Vol C Tables 4.2.6.8 and 6.1.1.4'
P P 0.2955 0.4335 'International Tables Vol C Tables 4.2.6.8 and 6.1.1.4'
I I -0.3257 6.8362 'International Tables Vol C Tables 4.2.6.8 and 6.1.1.4'

loop_
_geom_angle_atom_site_label_1
_geom_angle_atom_site_label_2
_geom_angle_atom_site_label_3
_geom_angle
C41_1 P1_1 C11_1 110.9(4)
C41_1 P1_1 C21_1 106.2(4)
C11_1 P1_1 C21_1 108.9(4)
C41_1 P1_1 C31_1 111.0(4)
C11_1 P1_1 C31_1 108.4(4)
C21_1 P1_1 C31_1 111.4(4)
C16_1 C11_1 C12_1 118.7(8)
C16_1 C11_1 P1_1 122.4(7)
C12_1 C11_1 P1_1 118.8(7)
C13_1 C12_1 C11_1 120.4(9)
C13_1 C12_1 H12_1 119.8
C11_1 C12_1 H12_1 119.8
C12_1 C13_1 C14_1 119.8(9)
C12_1 C13_1 H13_1 120.1
C14_1 C13_1 H13_1 120.1
O18_1 C14_1 C15_1 122.3(9)
O18_1 C14_1 C13_1 117.3(9)
C15_1 C14_1 C13_1 120.3(9)
C16_1 C15_1 C14_1 119.1(9)
C16_1 C15_1 H15_1 120.5
C14_1 C15_1 H15_1 120.5
C11_1 C16_1 C15_1 121.6(9)
C11_1 C16_1 H16_1 119.2
C15_1 C16_1 H16_1 119.2
C14_1 O18_1 C18_1 122.0(10)
O18_1 C18_1 H18A_1 109.5
O18_1 C18_1 H18B_1 109.5
H18A_1 C18_1 H18B_1 109.5
O18_1 C18_1 H18C_1 109.5
H18A_1 C18_1 H18C_1 109.5
H18B_1 C18_1 H18C_1 109.5
C26_1 C21_1 C22_1 120.2(9)
C26_1 C21_1 P1_1 117.5(7)
C22_1 C21_1 P1_1 122.1(7)
C21_1 C22_1 C23_1 119.3(9)
C21_1 C22_1 H22_1 120.4
C23_1 C22_1 H22_1 120.4
C24_1 C23_1 C22_1 120.4(9)
C24_1 C23_1 H23_1 119.8
C22_1 C23_1 H23_1 119.8
C25_1 C24_1 C23_1 120.0(10)
C25_1 C24_1 H24_1 120.0
C23_1 C24_1 H24_1 120.0
C24_1 C25_1 C26_1 120.3(11)
C24_1 C25_1 H25_1 119.9
C26_1 C25_1 H25_1 119.9
C21_1 C26_1 C25_1 119.8(10)
C21_1 C26_1 H26_1 120.1
C25_1 C26_1 H26_1 120.1
C32_1 C31_1 C36_1 120.7(9)
C32_1 C31_1 P1_1 122.7(7)
C36_1 C31_1 P1_1 116.6(8)
C31_1 C32_1 C33_1 118.9(10)
C31_1 C32_1 H32_1 120.6
C33_1 C32_1 H32_1 120.6
C34_1 C33_1 C32_1 121.5(11)
C34_1 C33_1 H33_1 119.3
C32_1 C33_1 H33_1 119.3
C33_1 C34_1 C35_1 120.1(9)
C33_1 C34_1 H34_1 119.9
C35_1 C34_1 H34_1 119.9
C36_1 C35_1 C34_1 119.0(10)
C36_1 C35_1 H35_1 120.5
C34_1 C35_1 H35_1 120.5
C31_1 C36_1 C35_1 119.8(11)
C31_1 C36_1 H36_1 120.1
C35_1 C36_1 H36_1 120.1
C42_1 C41_1 C46_1 118.8(8)
C42_1 C41_1 P1_1 121.1(7)
C46_1 C41_1 P1_1 119.9(7)
C41_1 C42_1 C43_1 120.5(9)
C41_1 C42_1 H42_1 119.7
C43_1 C42_1 H42_1 119.7
C44_1 C43_1 C42_1 119.8(9)
C44_1 C43_1 H43_1 120.1
C42_1 C43_1 H43_1 120.1
C45_1 C44_1 C43_1 121.0(9)
C45_1 C44_1 H44_1 119.5
C43_1 C44_1 H44_1 119.5
C44_1 C45_1 C46_1 119.4(9)
C44_1 C45_1 H45_1 120.3
C46_1 C45_1 H45_1 120.3
C45_1 C46_1 C41_1 120.4(8)
C45_1 C46_1 H46_1 119.8
C41_1 C46_1 H46_1 119.8
C11_2 P1_2 C41_2 110.5(5)
C11_2 P1_2 C31_2 108.7(4)
C41_2 P1_2 C31_2 108.9(4)
C11_2 P1_2 C21_2 108.1(4)
C41_2 P1_2 C21_2 111.2(4)
C31_2 P1_2 C21_2 109.4(4)
C16_2 C11_2 C12_2 117.7(9)
C16_2 C11_2 P1_2 122.6(8)
C12_2 C11_2 P1_2 119.6(8)
C13_2 C12_2 C11_2 121.8(10)
C13_2 C12_2 H12_2 119.1
C11_2 C12_2 H12_2 119.1
C12_2 C13_2 C14_2 119.4(9)
C12_2 C13_2 H13_2 120.3
C14_2 C13_2 H13_2 120.3
O18_2 C14_2 C15_2 124.9(9)
O18_2 C14_2 C13_2 114.7(8)
C15_2 C14_2 C13_2 120.4(8)
C14_2 C15_2 C16_2 118.9(9)
C14_2 C15_2 H15_2 120.5
C16_2 C15_2 H15_2 120.5
C11_2 C16_2 C15_2 121.7(9)
C11_2 C16_2 H16_2 119.2
C15_2 C16_2 H16_2 119.2
C14_2 O18_2 C18_2 116.4(7)
O18_2 C18_2 H18A_2 109.5
O18_2 C18_2 H18B_2 109.5
H18A_2 C18_2 H18B_2 109.5
O18_2 C18_2 H18C_2 109.5
H18A_2 C18_2 H18C_2 109.5
H18B_2 C18_2 H18C_2 109.5
C22_2 C21_2 C26_2 118.7(9)
C22_2 C21_2 P1_2 120.0(8)
C26_2 C21_2 P1_2 120.5(8)
C23_2 C22_2 C21_2 120.7(10)
C23_2 C22_2 H22_2 119.7
C21_2 C22_2 H22_2 119.7
C22_2 C23_2 C24_2 120.4(10)
C22_2 C23_2 H23_2 119.8
C24_2 C23_2 H23_2 119.8
C25_2 C24_2 C23_2 118.4(10)
C25_2 C24_2 H24_2 120.8
C23_2 C24_2 H24_2 120.8
C26_2 C25_2 C24_2 121.6(11)
C26_2 C25_2 H25_2 119.2
C24_2 C25_2 H25_2 119.2
C25_2 C26_2 C21_2 120.1(11)
C25_2 C26_2 H26_2 119.9
C21_2 C26_2 H26_2 119.9
C36_2 C31_2 C32_2 119.9(9)
C36_2 C31_2 P1_2 121.1(7)
C32_2 C31_2 P1_2 118.8(7)
C33_2 C32_2 C31_2 120.0(9)
C33_2 C32_2 H32_2 120.0
C31_2 C32_2 H32_2 120.0
C32_2 C33_2 C34_2 119.9(10)
C32_2 C33_2 H33_2 120.1
C34_2 C33_2 H33_2 120.1
C35_2 C34_2 C33_2 120.6(9)
C35_2 C34_2 H34_2 119.7
C33_2 C34_2 H34_2 119.7
C34_2 C35_2 C36_2 120.8(9)
C34_2 C35_2 H35_2 119.6
C36_2 C35_2 H35_2 119.6
C31_2 C36_2 C35_2 118.9(9)
C31_2 C36_2 H36_2 120.6
C35_2 C36_2 H36_2 120.6
C42_2 C41_2 C46_2 119.1(8)
C42_2 C41_2 P1_2 120.0(7)
C46_2 C41_2 P1_2 120.7(7)
C41_2 C42_2 C43_2 119.7(8)
C41_2 C42_2 H42_2 120.2
C43_2 C42_2 H42_2 120.2
C44_2 C43_2 C42_2 121.1(9)
C44_2 C43_2 H43_2 119.4
C42_2 C43_2 H43_2 119.4
C43_2 C44_2 C45_2 119.9(9)
C43_2 C44_2 H44_2 120.1
C45_2 C44_2 H44_2 120.1
C46_2 C45_2 C44_2 120.0(8)
C46_2 C45_2 H45_2 120.0
C44_2 C45_2 H45_2 120.0
C45_2 C46_2 C41_2 120.2(8)
C45_2 C46_2 H46_2 119.9
C41_2 C46_2 H46_2 119.9

loop_
_geom_bond_atom_site_label_1
_geom_bond_atom_site_label_2
_geom_bond_distance
P1_1 C41_1 1.779(9)
P1_1 C11_1 1.781(9)
P1_1 C21_1 1.796(9)
P1_1 C31_1 1.807(9)
C11_1 C16_1 1.377(14)
C11_1 C12_1 1.420(13)
C12_1 C13_1 1.373(14)
C12_1 H12_1 0.9500
C13_1 C14_1 1.400(14)
C13_1 H13_1 0.9500
C14_1 O18_1 1.343(12)
C14_1 C15_1 1.396(14)
C15_1 C16_1 1.389(13)
C15_1 H15_1 0.9500
C16_1 H16_1 0.9500
O18_1 C18_1 1.395(18)
C18_1 H18A_1 0.9800
C18_1 H18B_1 0.9800
C18_1 H18C_1 0.9800
C21_1 C26_1 1.381(14)
C21_1 C22_1 1.383(13)
C22_1 C23_1 1.396(14)
C22_1 H22_1 0.9500
C23_1 C24_1 1.374(17)
C23_1 H23_1 0.9500
C24_1 C25_1 1.373(18)
C24_1 H24_1 0.9500
C25_1 C26_1 1.389(15)
C25_1 H25_1 0.9500
C26_1 H26_1 0.9500
C31_1 C32_1 1.389(14)
C31_1 C36_1 1.391(14)
C32_1 C33_1 1.393(13)
C32_1 H32_1 0.9500
C33_1 C34_1 1.362(16)
C33_1 H33_1 0.9500
C34_1 C35_1 1.411(17)
C34_1 H34_1 0.9500
C35_1 C36_1 1.399(14)
C35_1 H35_1 0.9500
C36_1 H36_1 0.9500
C41_1 C42_1 1.387(14)
C41_1 C46_1 1.410(12)
C42_1 C43_1 1.391(15)
C42_1 H42_1 0.9500
C43_1 C44_1 1.381(14)
C43_1 H43_1 0.9500
C44_1 C45_1 1.380(14)
C44_1 H44_1 0.9500
C45_1 C46_1 1.392(12)
C45_1 H45_1 0.9500
C46_1 H46_1 0.9500
P1_2 C11_2 1.770(10)
P1_2 C41_2 1.789(10)
P1_2 C31_2 1.794(10)
P1_2 C21_2 1.801(10)
C11_2 C16_2 1.400(14)
C11_2 C12_2 1.403(15)
C12_2 C13_2 1.384(15)
C12_2 H12_2 0.9500
C13_2 C14_2 1.410(15)
C13_2 H13_2 0.9500
C14_2 O18_2 1.353(11)
C14_2 C15_2 1.389(13)
C15_2 C16_2 1.409(13)
C15_2 H15_2 0.9500
C16_2 H16_2 0.9500
O18_2 C18_2 1.457(13)
C18_2 H18A_2 0.9800
C18_2 H18B_2 0.9800
C18_2 H18C_2 0.9800
C21_2 C22_2 1.387(14)
C21_2 C26_2 1.399(13)
C22_2 C23_2 1.380(14)
C22_2 H22_2 0.9500
C23_2 C24_2 1.398(16)
C23_2 H23_2 0.9500
C24_2 C25_2 1.381(17)
C24_2 H24_2 0.9500
C25_2 C26_2 1.369(16)
C25_2 H25_2 0.9500
C26_2 H26_2 0.9500
C31_2 C36_2 1.399(12)
C31_2 C32_2 1.403(14)
C32_2 C33_2 1.375(14)
C32_2 H32_2 0.9500
C33_2 C34_2 1.403(14)
C33_2 H33_2 0.9500
C34_2 C35_2 1.352(15)
C34_2 H34_2 0.9500
C35_2 C36_2 1.407(13)
C35_2 H35_2 0.9500
C36_2 H36_2 0.9500
C41_2 C42_2 1.393(12)
C41_2 C46_2 1.416(13)
C42_2 C43_2 1.399(13)
C42_2 H42_2 0.9500
C43_2 C44_2 1.363(16)
C43_2 H43_2 0.9500
C44_2 C45_2 1.406(14)
C44_2 H44_2 0.9500
C45_2 C46_2 1.381(13)
C45_2 H45_2 0.9500
C46_2 H46_2 0.9500

loop_
_geom_torsion_atom_site_label_1
_geom_torsion_atom_site_label_2
_geom_torsion_atom_site_label_3
_geom_torsion_atom_site_label_4
_geom_torsion
C41_1 P1_1 C11_1 C16_1 -107.9(8)
C21_1 P1_1 C11_1 C16_1 8.6(9)
C31_1 P1_1 C11_1 C16_1 130.0(8)
C41_1 P1_1 C11_1 C12_1 69.6(7)
C21_1 P1_1 C11_1 C12_1 -173.9(7)
C31_1 P1_1 C11_1 C12_1 -52.5(8)
C16_1 C11_1 C12_1 C13_1 -2.2(13)
P1_1 C11_1 C12_1 C13_1 -179.7(7)
C11_1 C12_1 C13_1 C14_1 0.7(13)
C12_1 C13_1 C14_1 O18_1 179.2(8)
C12_1 C13_1 C14_1 C15_1 0.8(14)
O18_1 C14_1 C15_1 C16_1 -179.1(8)
C13_1 C14_1 C15_1 C16_1 -0.9(14)
C12_1 C11_1 C16_1 C15_1 2.2(14)
P1_1 C11_1 C16_1 C15_1 179.6(7)
C14_1 C15_1 C16_1 C11_1 -0.7(14)
C15_1 C14_1 O18_1 C18_1 -7.1(15)
C13_1 C14_1 O18_1 C18_1 174.6(11)
C41_1 P1_1 C21_1 C26_1 32.6(9)
C11_1 P1_1 C21_1 C26_1 -86.9(8)
C31_1 P1_1 C21_1 C26_1 153.6(8)
C41_1 P1_1 C21_1 C22_1 -153.0(8)
C11_1 P1_1 C21_1 C22_1 87.5(8)
C31_1 P1_1 C21_1 C22_1 -32.1(9)
C26_1 C21_1 C22_1 C23_1 -0.5(15)
P1_1 C21_1 C22_1 C23_1 -174.7(7)
C21_1 C22_1 C23_1 C24_1 -0.4(14)
C22_1 C23_1 C24_1 C25_1 0.8(16)
C23_1 C24_1 C25_1 C26_1 -0.4(18)
C22_1 C21_1 C26_1 C25_1 1.0(16)
P1_1 C21_1 C26_1 C25_1 175.4(9)
C24_1 C25_1 C26_1 C21_1 -0.5(19)
C41_1 P1_1 C31_1 C32_1 9.4(9)
C11_1 P1_1 C31_1 C32_1 131.5(8)
C21_1 P1_1 C31_1 C32_1 -108.7(8)
C41_1 P1_1 C31_1 C36_1 -171.6(7)
C11_1 P1_1 C31_1 C36_1 -49.5(9)
C21_1 P1_1 C31_1 C36_1 70.3(8)
C36_1 C31_1 C32_1 C33_1 1.3(14)
P1_1 C31_1 C32_1 C33_1 -179.7(7)
C31_1 C32_1 C33_1 C34_1 -1.4(15)
C32_1 C33_1 C34_1 C35_1 1.2(15)
C33_1 C34_1 C35_1 C36_1 -0.8(16)
C32_1 C31_1 C36_1 C35_1 -1.0(15)
P1_1 C31_1 C36_1 C35_1 180.0(9)
C34_1 C35_1 C36_1 C31_1 0.7(16)
C11_1 P1_1 C41_1 C42_1 4.2(10)
C21_1 P1_1 C41_1 C42_1 -114.0(9)
C31_1 P1_1 C41_1 C42_1 124.8(9)
C11_1 P1_1 C41_1 C46_1 -179.5(7)
C21_1 P1_1 C41_1 C46_1 62.3(8)
C31_1 P1_1 C41_1 C46_1 -58.9(8)
C46_1 C41_1 C42_1 C43_1 -2.8(16)
P1_1 C41_1 C42_1 C43_1 173.5(9)
C41_1 C42_1 C43_1 C44_1 2.2(18)
C42_1 C43_1 C44_1 C45_1 0.5(17)
C43_1 C44_1 C45_1 C46_1 -2.5(15)
C44_1 C45_1 C46_1 C41_1 1.8(14)
C42_1 C41_1 C46_1 C45_1 0.8(13)
P1_1 C41_1 C46_1 C45_1 -175.5(7)
C41_2 P1_2 C11_2 C16_2 14.2(9)
C31_2 P1_2 C11_2 C16_2 -105.2(9)
C21_2 P1_2 C11_2 C16_2 136.2(8)
C41_2 P1_2 C11_2 C12_2 -168.8(8)
C31_2 P1_2 C11_2 C12_2 71.8(9)
C21_2 P1_2 C11_2 C12_2 -46.9(9)
C16_2 C11_2 C12_2 C13_2 -2.3(15)
P1_2 C11_2 C12_2 C13_2 -179.4(9)
C11_2 C12_2 C13_2 C14_2 2.3(17)
C12_2 C13_2 C14_2 O18_2 179.9(10)
C12_2 C13_2 C14_2 C15_2 -0.2(17)
O18_2 C14_2 C15_2 C16_2 178.1(9)
C13_2 C14_2 C15_2 C16_2 -1.8(15)
C12_2 C11_2 C16_2 C15_2 0.2(14)
P1_2 C11_2 C16_2 C15_2 177.3(7)
C14_2 C15_2 C16_2 C11_2 1.8(14)
C15_2 C14_2 O18_2 C18_2 -6.9(14)
C13_2 C14_2 O18_2 C18_2 173.0(10)
C11_2 P1_2 C21_2 C22_2 77.0(8)
C41_2 P1_2 C21_2 C22_2 -161.5(7)
C31_2 P1_2 C21_2 C22_2 -41.2(8)
C11_2 P1_2 C21_2 C26_2 -93.2(8)
C41_2 P1_2 C21_2 C26_2 28.3(9)
C31_2 P1_2 C21_2 C26_2 148.6(8)
C26_2 C21_2 C22_2 C23_2 -1.6(13)
P1_2 C21_2 C22_2 C23_2 -172.0(7)
C21_2 C22_2 C23_2 C24_2 1.0(14)
C22_2 C23_2 C24_2 C25_2 -0.4(15)
C23_2 C24_2 C25_2 C26_2 0.4(15)
C24_2 C25_2 C26_2 C21_2 -1.0(15)
C22_2 C21_2 C26_2 C25_2 1.6(14)
P1_2 C21_2 C26_2 C25_2 172.0(8)
C11_2 P1_2 C31_2 C36_2 -146.0(8)
C41_2 P1_2 C31_2 C36_2 93.6(8)
C21_2 P1_2 C31_2 C36_2 -28.2(9)
C11_2 P1_2 C31_2 C32_2 39.0(9)
C41_2 P1_2 C31_2 C32_2 -81.4(8)
C21_2 P1_2 C31_2 C32_2 156.8(8)
C36_2 C31_2 C32_2 C33_2 2.0(15)
P1_2 C31_2 C32_2 C33_2 177.1(8)
C31_2 C32_2 C33_2 C34_2 -1.4(15)
C32_2 C33_2 C34_2 C35_2 -0.1(15)
C33_2 C34_2 C35_2 C36_2 1.0(14)
C32_2 C31_2 C36_2 C35_2 -1.1(13)
P1_2 C31_2 C36_2 C35_2 -176.0(7)
C34_2 C35_2 C36_2 C31_2 -0.4(13)
C11_2 P1_2 C41_2 C42_2 -128.1(8)
C31_2 P1_2 C41_2 C42_2 -8.8(9)
C21_2 P1_2 C41_2 C42_2 111.8(8)
C11_2 P1_2 C41_2 C46_2 55.6(9)
C31_2 P1_2 C41_2 C46_2 174.9(8)
C21_2 P1_2 C41_2 C46_2 -64.5(9)
C46_2 C41_2 C42_2 C43_2 -0.7(14)
P1_2 C41_2 C42_2 C43_2 -177.1(8)
C41_2 C42_2 C43_2 C44_2 2.7(16)
C42_2 C43_2 C44_2 C45_2 -2.8(17)
C43_2 C44_2 C45_2 C46_2 0.8(17)
C44_2 C45_2 C46_2 C41_2 1.2(16)
C42_2 C41_2 C46_2 C45_2 -1.2(15)
P1_2 C41_2 C46_2 C45_2 175.1(8)
